data_7241503
loop_
_publ_author_name
'Arhangelskis, Mihails'
'Van Meervelt, Luc'
'Dobrza\'nska, Liliana'

_publ_section_title
;
 Influence of ligand composition on crystal structure formation --
 isostructurality and morphotropism
;
_journal_issue 2
_journal_name_full CrystEngComm
_journal_page_first 317
_journal_page_last 323
_journal_paper_doi 10.1039/D0CE01302A
_journal_volume 23
_journal_year 2021
_chemical_formula_moiety 'C14 H14 N4, 2(H2 O)'
_chemical_formula_sum 'C14 H18 N4 O2'
_chemical_formula_weight 274.32
_chemical_name_common work
_space_group_IT_number 5
_space_group_name_Hall 'C 2y'
_space_group_name_H-M_alt 'C 1 2 1'
_symmetry_cell_setting monoclinic
_symmetry_space_group_name_Hall 'C 2y'
_symmetry_space_group_name_H-M 'C 1 2 1'
_atom_sites_solution_hydrogens geom
_atom_sites_solution_primary direct
_atom_sites_solution_secondary difmap
_audit_creation_method SHELXL-97
_audit_update_record
;
2020-09-05 deposited with the CCDC.	2020-11-25 downloaded from the CCDC.
;
_cell_angle_alpha 90.00
_cell_angle_beta 100.666(8)
_cell_angle_gamma 90.00
_cell_formula_units_Z 2
_cell_length_a 16.748(7)
_cell_length_b 9.455(4)
_cell_length_c 4.562(2)
_cell_measurement_reflns_used 494
_cell_measurement_temperature 100(2)
_cell_measurement_theta_max 22.983
_cell_measurement_theta_min 2.475
_cell_volume 709.9(5)
_computing_cell_refinement 'SAINT (Bruker, 2002)'
_computing_data_collection 'SMART (Bruker, 2001)'
_computing_data_reduction SAINT
_computing_molecular_graphics 'Mercury (Macrae et al., 2008)'
_computing_structure_refinement 'SHELXL-97 (Sheldrick, 2008)'
_computing_structure_solution 'SHELXS-97 (Sheldrick, 2008)'
_diffrn_ambient_temperature 100(2)
_diffrn_measured_fraction_theta_full 0.992
_diffrn_measured_fraction_theta_max 0.934
_diffrn_measurement_device_type 'Bruker APEX CCD area-detector'
_diffrn_measurement_method \w
_diffrn_radiation_monochromator graphite
_diffrn_radiation_source 'fine-focus sealed tube'
_diffrn_radiation_type MoK\a
_diffrn_radiation_wavelength 0.71073
_diffrn_reflns_av_R_equivalents 0.0287
_diffrn_reflns_av_sigmaI/netI 0.0528
_diffrn_reflns_limit_h_max 22
_diffrn_reflns_limit_h_min -21
_diffrn_reflns_limit_k_max 12
_diffrn_reflns_limit_k_min -9
_diffrn_reflns_limit_l_max 5
_diffrn_reflns_limit_l_min -6
_diffrn_reflns_number 2258
_diffrn_reflns_theta_full 27.00
_diffrn_reflns_theta_max 28.37
_diffrn_reflns_theta_min 2.47
_exptl_absorpt_coefficient_mu 0.089
_exptl_absorpt_correction_T_max 0.9982
_exptl_absorpt_correction_T_min 0.6608
_exptl_absorpt_correction_type multi-scan
_exptl_absorpt_process_details 'SADABS (Sheldrick, 1997)'
_exptl_crystal_colour colorless
_exptl_crystal_density_diffrn 1.283
_exptl_crystal_density_method 'not measured'
_exptl_crystal_description plate
_exptl_crystal_F_000 292
_exptl_crystal_size_max 0.35
_exptl_crystal_size_mid 0.15
_exptl_crystal_size_min 0.02
_refine_diff_density_max 0.219
_refine_diff_density_min -0.209
_refine_diff_density_rms 0.043
_refine_ls_extinction_method none
_refine_ls_goodness_of_fit_ref 1.021
_refine_ls_hydrogen_treatment mixed
_refine_ls_matrix_type full
_refine_ls_number_parameters 107
_refine_ls_number_reflns 1237
_refine_ls_number_restraints 7
_refine_ls_restrained_S_all 1.018
_refine_ls_R_factor_all 0.0615
_refine_ls_R_factor_gt 0.0490
_refine_ls_shift/su_max 0.000
_refine_ls_shift/su_mean 0.000
_refine_ls_structure_factor_coef Fsqd
_refine_ls_weighting_details 'calc w=1/[\s^2^(Fo^2^)+(0.0516P)^2^+0.0535P] where P=(Fo^2^+2Fc^2^)/3'
_refine_ls_weighting_scheme calc
_refine_ls_wR_factor_gt 0.1007
_refine_ls_wR_factor_ref 0.1060
_reflns_number_gt 1037
_reflns_number_total 1237
_reflns_threshold_expression >2sigma(I)
_cod_data_source_file d0ce01302a2.cif
_cod_data_source_block 3
_cod_depositor_comments 'Adding full bibliography for 7241502--7241505.cif.'
_cod_original_cell_volume 710.0(5)
_cod_original_sg_symbol_H-M C2
_cod_database_code 7241503

loop_
_symmetry_equiv_pos_as_xyz
'x, y, z'
'-x, y, -z'
'x+1/2, y+1/2, z'
'-x+1/2, y+1/2, -z'

loop_
_atom_site_label
_atom_site_type_symbol
_atom_site_fract_x
_atom_site_fract_y
_atom_site_fract_z
_atom_site_U_iso_or_equiv
_atom_site_adp_type
_atom_site_occupancy
_atom_site_symmetry_multiplicity
_atom_site_calc_flag
_atom_site_refinement_flags
_atom_site_disorder_assembly
_atom_site_disorder_group
N1 N 0.31456(12) -0.0182(3) 0.2429(5) 0.0313(6) Uani 1 1 d . . .
C2 C 0.25950(15) 0.0314(3) 0.3862(6) 0.0287(6) Uani 1 1 d . . .
H2 H 0.2683 0.1107 0.5161 0.034 Uiso 1 1 calc R . .
N3 N 0.18947(12) -0.0412(2) 0.3310(4) 0.0234(5) Uani 1 1 d . . .
C4 C 0.20009(15) -0.1463(3) 0.1360(5) 0.0269(6) Uani 1 1 d . . .
H4 H 0.1615 -0.2157 0.0528 0.032 Uiso 1 1 calc R . .
C5 C 0.27656(14) -0.1314(3) 0.0859(5) 0.0281(6) Uani 1 1 d . . .
H5 H 0.3009 -0.1909 -0.0406 0.034 Uiso 1 1 calc R . .
H11A H 0.4113 0.0778 0.2233 0.042(9) Uani 1 1 d RD . .
C6 C 0.11456(14) -0.0096(3) 0.4432(5) 0.0273(6) Uani 1 1 d . . .
H12 H 0.1281 0.0471 0.6282 0.033 Uiso 1 1 calc R . .
H6B H 0.0895 -0.0992 0.4929 0.033 Uiso 1 1 calc R . .
C7 C 0.05435(14) 0.0708(3) 0.2163(5) 0.0214(6) Uani 1 1 d . . .
C8 C 0.05294(16) 0.2176(3) 0.2140(6) 0.0291(6) Uani 1 1 d . . .
H8 H 0.0890 0.2683 0.3624 0.035 Uiso 1 1 calc R . .
C9 C 0.0000 0.2910(4) 0.0000 0.0360(10) Uani 1 2 d S . .
H9 H 0.0000 0.3914 0.0000 0.043 Uiso 1 2 calc SR . .
C10 C 0.0000 -0.0016(4) 0.0000 0.0204(7) Uani 1 2 d S . .
H10 H 0.0000 -0.1020 0.0000 0.025 Uiso 1 2 calc SR . .
O11 O 0.45309(11) 0.1492(2) 0.2209(5) 0.0360(5) Uani 1 1 d D . .
H11B H 0.4979(11) 0.119(3) 0.377(7) 0.07(2) Uiso 0.50 1 d PD A 2
H11C H 0.473(2) 0.132(3) 0.036(5) 0.08(3) Uiso 0.50 1 d PD B 1

loop_
_atom_site_aniso_label
_atom_site_aniso_U_11
_atom_site_aniso_U_22
_atom_site_aniso_U_33
_atom_site_aniso_U_23
_atom_site_aniso_U_13
_atom_site_aniso_U_12
N1 0.0254(11) 0.0330(14) 0.0357(12) 0.0032(12) 0.0062(9) -0.0002(11)
C2 0.0264(13) 0.0282(14) 0.0305(14) -0.0021(12) 0.0027(10) -0.0026(11)
N3 0.0203(10) 0.0267(13) 0.0222(10) 0.0031(9) 0.0014(8) -0.0029(9)
C4 0.0292(13) 0.0225(14) 0.0269(13) 0.0018(12) -0.0007(11) -0.0038(12)
C5 0.0293(13) 0.0281(15) 0.0270(13) 0.0015(12) 0.0060(10) 0.0044(12)
H11A 0.08(3) 0.013(19) 0.04(2) -0.001(17) 0.028(18) -0.004(18)
C6 0.0256(12) 0.0379(17) 0.0194(12) 0.0032(12) 0.0065(9) -0.0049(12)
C7 0.0193(12) 0.0263(15) 0.0215(13) -0.0002(10) 0.0112(10) -0.0024(10)
C8 0.0272(13) 0.0254(15) 0.0375(15) -0.0099(13) 0.0132(11) -0.0074(12)
C9 0.032(2) 0.018(2) 0.062(3) 0.000 0.018(2) 0.000
C10 0.0248(16) 0.0146(17) 0.0241(17) 0.000 0.0103(13) 0.000
O11 0.0271(10) 0.0250(11) 0.0574(13) 0.0104(11) 0.0114(9) 0.0004(9)

loop_
_atom_type_symbol
_atom_type_description
_atom_type_scat_dispersion_real
_atom_type_scat_dispersion_imag
_atom_type_scat_source
C C 0.0033 0.0016 'International Tables Vol C Tables 4.2.6.8 and 6.1.1.4'
H H 0.0000 0.0000 'International Tables Vol C Tables 4.2.6.8 and 6.1.1.4'
N N 0.0061 0.0033 'International Tables Vol C Tables 4.2.6.8 and 6.1.1.4'
O O 0.0106 0.0060 'International Tables Vol C Tables 4.2.6.8 and 6.1.1.4'

loop_
_geom_angle_atom_site_label_1
_geom_angle_atom_site_label_2
_geom_angle_atom_site_label_3
_geom_angle
_geom_angle_site_symmetry_1
_geom_angle_site_symmetry_3
_geom_angle_publ_flag
C2 N1 C5 103.7(2) . . ?
N1 C2 N3 113.2(2) . . ?
N1 C2 H2 123.4 . . ?
N3 C2 H2 123.4 . . ?
C2 N3 C4 106.2(2) . . ?
C2 N3 C6 127.1(2) . . ?
C4 N3 C6 126.6(2) . . ?
C5 C4 N3 106.0(2) . . ?
C5 C4 H4 127.0 . . ?
N3 C4 H4 127.0 . . ?
C4 C5 N1 110.8(2) . . ?
C4 C5 H5 124.6 . . ?
N1 C5 H5 124.6 . . ?
N3 C6 C7 111.58(19) . . ?
N3 C6 H12 109.3 . . ?
C7 C6 H12 109.3 . . ?
N3 C6 H6B 109.3 . . ?
C7 C6 H6B 109.3 . . ?
H12 C6 H6B 108.0 . . ?
C8 C7 C10 118.6(3) . . ?
C8 C7 C6 121.1(2) . . ?
C10 C7 C6 120.3(2) . . ?
C9 C8 C7 121.1(3) . . ?
C9 C8 H8 119.5 . . ?
C7 C8 H8 119.5 . . ?
C8 C9 C8 119.6(4) 2 . ?
C8 C9 H9 120.2 2 . ?
C8 C9 H9 120.2 . . ?
C7 C10 C7 121.1(3) 2 . ?
C7 C10 H10 119.4 2 . ?
C7 C10 H10 119.4 . . ?
H11A O11 H11B 104.4 . . ?
H11A O11 H11C 104.4 . . ?
H11B O11 H11C 104.2(5) . . ?

loop_
_geom_bond_atom_site_label_1
_geom_bond_atom_site_label_2
_geom_bond_distance
_geom_bond_site_symmetry_2
_geom_bond_publ_flag
N1 C2 1.312(3) . ?
N1 C5 1.376(3) . ?
C2 N3 1.342(3) . ?
C2 H2 0.9500 . ?
N3 C4 1.367(3) . ?
N3 C6 1.470(3) . ?
C4 C5 1.350(3) . ?
C4 H4 0.9500 . ?
C5 H5 0.9500 . ?
C6 C7 1.510(3) . ?
C6 H12 0.9900 . ?
C6 H6B 0.9900 . ?
C7 C8 1.388(3) . ?
C7 C10 1.392(3) . ?
C8 C9 1.379(3) . ?
C8 H8 0.9500 . ?
C9 C8 1.379(3) 2 ?
C9 H9 0.9500 . ?
C10 C7 1.392(3) 2 ?
C10 H10 0.9500 . ?
O11 H11A 0.9741 . ?
O11 H11B 0.976(4) . ?
O11 H11C 0.976(4) . ?

loop_
_geom_hbond_atom_site_label_D
_geom_hbond_atom_site_label_H
_geom_hbond_atom_site_label_A
_geom_hbond_site_symmetry_A
_geom_hbond_distance_DH
_geom_hbond_distance_HA
_geom_hbond_distance_DA
_geom_hbond_angle_DHA
O11 H11A N1 1_555 0.97 1.87 2.826(3) 165
O11 H11B O11 2_656 0.98 1.89 2.734(3) 143
O11 H11C O11 2_655 0.98 1.86 2.776(3) 154
C4 H4 O11 4_545 0.95 2.45 3.380(4) 168
C10 H10 O11 3_445 0.95 2.73 3.582(4) 149
C6 H6B O11 4_546 0.99 2.87 3.831(4) 165
C9 H9 O11 4_555 0.95 2.80 3.661(5) 150

loop_
_geom_torsion_atom_site_label_1
_geom_torsion_atom_site_label_2
_geom_torsion_atom_site_label_3
_geom_torsion_atom_site_label_4
_geom_torsion
_geom_torsion_site_symmetry_1
_geom_torsion_site_symmetry_2
_geom_torsion_site_symmetry_3
_geom_torsion_site_symmetry_4
_geom_torsion_publ_flag
C5 N1 C2 N3 -0.3(3) . . . . ?
N1 C2 N3 C4 0.0(3) . . . . ?
N1 C2 N3 C6 -176.8(2) . . . . ?
C2 N3 C4 C5 0.3(3) . . . . ?
C6 N3 C4 C5 177.2(2) . . . . ?
N3 C4 C5 N1 -0.5(3) . . . . ?
C2 N1 C5 C4 0.5(3) . . . . ?
C2 N3 C6 C7 97.7(3) . . . . ?
C4 N3 C6 C7 -78.5(3) . . . . ?
N3 C6 C7 C8 -91.8(3) . . . . ?
N3 C6 C7 C10 86.9(3) . . . . ?
C10 C7 C8 C9 -1.1(4) . . . . ?
C6 C7 C8 C9 177.56(18) . . . . ?
C7 C8 C9 C8 0.56(19) . . . 2 ?
C8 C7 C10 C7 0.54(18) . . . 2 ?
C6 C7 C10 C7 -178.1(2) . . . 2 ?
